data_4111047
loop_
_publ_author_name
'Junhong Mao'
'Sujoy Mukherjee'
'Yong Zhang'
'Rong Cao'
'John M. Sanders'
'Yongcheng Song'
'Yonghui Zhang'
'Gary A. Meints'
'Yi Gui Gao'
'Dushyant Mukkamala'
'Michael P. Hudock'
'Eric Oldfield'

_publ_contact_author
; 
Eric Oldfield
Department of Chemistry
University of Illinois
600 South Mathews Avenue 
Urbana, Illinois  61801 
USA 
;
_publ_contact_author_email eo@chad.scs.uiuc.edu
_publ_contact_author_fax '1  217 244 0997'
_publ_contact_author_phone '1  217 333 3374'
_publ_section_title
;
 Solid-State NMR, Crystallographic, and Computational Investigation of
 Bisphosphonates and Farnesyl Diphosphate Synthase-Bisphosphonate
 Complexes
;
_journal_name_full 'Journal of the American Chemical Society'
_journal_page_first 14485
_journal_page_last 14497
_journal_paper_doi 10.1021/ja061737c
_journal_volume 128
_journal_year 2006
_chemical_formula_moiety 'C7 H12 N2 O6 P2, H2 O'
_chemical_formula_sum 'C7 H14 N2 O7 P2'
_chemical_formula_weight 300.14
_chemical_name_systematic
; 
? 
;
_space_group_IT_number 61
_symmetry_cell_setting orthorhombic
_symmetry_space_group_name_Hall '-P 2ac 2ab'
_symmetry_space_group_name_H-M 'P b c a'
_atom_sites_solution_hydrogens geom
_atom_sites_solution_primary direct
_atom_sites_solution_secondary difmap
_audit_creation_method SHELXL-97
_audit_update_record
; 
2003/03/30, text and data added, JM 
;
_cell_angle_alpha 90.00
_cell_angle_beta 90.00
_cell_angle_gamma 90.00
_cell_formula_units_Z 8
_cell_length_a 17.136(5)
_cell_length_b 7.522(2)
_cell_length_c 18.116(6)
_cell_measurement_reflns_used 905
_cell_measurement_temperature 193(2)
_cell_measurement_theta_max 25.80
_cell_measurement_theta_min 3.27
_cell_volume 2335.1(12)
_computing_cell_refinement 'SAINT V6.22 (Bruker, 2001)'
_computing_data_collection 'SMART V5.625 (Bruker, 2001)'
_computing_data_reduction 'SAINT V6.22 (Bruker, 2001)'
_computing_molecular_graphics 'SHELXTL V6.10 (Bruker, 2001)'
_computing_publication_material 'CIFTAB (Sheldrick, 2001)'
_computing_structure_refinement 'SHELXTL V6.10 (Bruker, 2001)'
_computing_structure_solution 'SHELXTL V6.10 (Bruker, 2001)'
_diffrn_ambient_temperature 193(2)
_diffrn_measured_fraction_theta_full 0.999
_diffrn_measured_fraction_theta_max 0.999
_diffrn_measurement_device 'Siemens Platform/CCD'
_diffrn_measurement_method 'profile data from \w scans'
_diffrn_radiation_monochromator graphite
_diffrn_radiation_source 'normal-focus sealed tube'
_diffrn_radiation_type MoK\a
_diffrn_radiation_wavelength 0.71073
_diffrn_radiation_wavelength_id p69voa
_diffrn_reflns_av_R_equivalents 0.1266
_diffrn_reflns_av_sigmaI/netI 0.0611
_diffrn_reflns_limit_h_max 20
_diffrn_reflns_limit_h_min -20
_diffrn_reflns_limit_k_max 9
_diffrn_reflns_limit_k_min -9
_diffrn_reflns_limit_l_max 21
_diffrn_reflns_limit_l_min -21
_diffrn_reflns_number 24391
_diffrn_reflns_theta_full 25.39
_diffrn_reflns_theta_max 25.39
_diffrn_reflns_theta_min 2.25
_diffrn_standards_decay_% 4.9
_diffrn_standards_interval_time 645
_diffrn_standards_number 61
_exptl_absorpt_coefficient_mu 0.403
_exptl_absorpt_correction_T_max 0.9864
_exptl_absorpt_correction_T_min 0.9376
_exptl_absorpt_correction_type integration
_exptl_absorpt_process_details '(Bruker, 2001)'
_exptl_crystal_colour colorless
_exptl_crystal_density_diffrn 1.708
_exptl_crystal_description columnar
_exptl_crystal_F_000 1248
_exptl_crystal_id p69voa
_exptl_crystal_preparation
; 
The data crystal was mounted using oil (Parantone-N, Exxon) to a 
0.3 mm cryo-loop (Hampton Research) with the (??) scattering planes 
roughly normal to the spindle axis. 
;
_exptl_crystal_size_max 0.19
_exptl_crystal_size_mid 0.06
_exptl_crystal_size_min 0.05
_refine_diff_density_max 0.300
_refine_diff_density_min -0.324
_refine_diff_density_rms 0.077
_refine_ls_extinction_method none
_refine_ls_goodness_of_fit_ref 0.998
_refine_ls_hydrogen_treatment noref
_refine_ls_matrix_type full
_refine_ls_number_parameters 184
_refine_ls_number_reflns 2144
_refine_ls_number_restraints 7
_refine_ls_restrained_S_all 0.999
_refine_ls_R_factor_all 0.0815
_refine_ls_R_factor_gt 0.0479
_refine_ls_shift/su_max 0.000
_refine_ls_shift/su_mean 0.000
_refine_ls_structure_factor_coef Fsqd
_refine_ls_weighting_details 'calc w=1/[\s^2^(Fo^2^)+(0.0663P)^2^+0.0000P] where P=(Fo^2^+2Fc^2^)/3'
_refine_ls_weighting_scheme calc
_refine_ls_wR_factor_gt 0.1077
_refine_ls_wR_factor_ref 0.1175
_reflns_number_gt 1477
_reflns_number_total 2144
_reflns_threshold_expression >2sigma(I)
_cod_data_source_file ja061737csi20060313_054807.cif
_cod_data_source_block p69voa-3
_cod_original_cell_volume 2334.9(12)
_cod_original_sg_symbol_H-M 'P b c a '
_cod_database_code 4111047

loop_
_symmetry_equiv_pos_as_xyz
'x, y, z'
'-x+1/2, -y, z+1/2'
'-x, y+1/2, -z+1/2'
'x+1/2, -y+1/2, -z'
'-x, -y, -z'
'x-1/2, y, -z-1/2'
'x, -y-1/2, z-1/2'
'-x-1/2, y-1/2, z'

loop_
_atom_site_label
_atom_site_type_symbol
_atom_site_fract_x
_atom_site_fract_y
_atom_site_fract_z
_atom_site_U_iso_or_equiv
_atom_site_adp_type
_atom_site_occupancy
_atom_site_symmetry_multiplicity
_atom_site_calc_flag
_atom_site_refinement_flags
P1 P 0.10750(5) 1.03684(11) 0.65603(5) 0.0178(3) Uani 1 1 d .
P2 P 0.09929(5) 0.62735(11) 0.65060(5) 0.0177(3) Uani 1 1 d .
O1 O 0.07890(14) 1.0227(3) 0.57421(13) 0.0260(6) Uani 1 1 d D
H1O H 0.0430(17) 1.094(4) 0.5623(19) 0.031 Uiso 1 1 d D
O2 O 0.06189(13) 1.1846(3) 0.69469(12) 0.0219(6) Uani 1 1 d .
O3 O 0.19407(13) 1.0523(3) 0.66095(14) 0.0308(7) Uani 1 1 d .
O4 O 0.17715(14) 0.6579(3) 0.60804(13) 0.0259(6) Uani 1 1 d D
H4O H 0.2173(15) 0.621(5) 0.6286(19) 0.031 Uiso 1 1 d D
O5 O 0.11044(14) 0.4859(3) 0.70964(13) 0.0246(6) Uani 1 1 d D
H5O H 0.0951(19) 0.380(3) 0.703(2) 0.030 Uiso 1 1 d D
O6 O 0.03589(13) 0.5926(3) 0.59559(12) 0.0217(6) Uani 1 1 d .
C1 C 0.07701(18) 0.8330(4) 0.70078(17) 0.0162(8) Uani 1 1 d .
H1 H 0.0188 0.8392 0.7032 0.019 Uiso 1 1 calc R
C2 C 0.10488(18) 0.8292(4) 0.78153(18) 0.0187(7) Uani 1 1 d .
H2A H 0.0841 0.9346 0.8077 0.022 Uiso 1 1 calc R
H2B H 0.0839 0.7218 0.8061 0.022 Uiso 1 1 calc R
C3 C 0.22941(19) 0.7740(4) 0.84590(18) 0.0183(8) Uani 1 1 d .
C4 C 0.31153(19) 0.7772(5) 0.8472(2) 0.0250(9) Uani 1 1 d .
H4 H 0.3400 0.8231 0.8065 0.030 Uiso 1 1 calc R
C5 C 0.3502(2) 0.7127(5) 0.9086(2) 0.0370(11) Uani 1 1 d .
H5 H 0.4056 0.7141 0.9097 0.044 Uiso 1 1 calc R
C6 C 0.3091(3) 0.6457(5) 0.9687(2) 0.0410(11) Uani 1 1 d .
H6 H 0.3361 0.5998 1.0104 0.049 Uiso 1 1 calc R
C7 C 0.2304(2) 0.6469(5) 0.9669(2) 0.0324(10) Uani 1 1 d .
H7 H 0.2018 0.6017 1.0078 0.039 Uiso 1 1 calc R
N1 N 0.18937(16) 0.8285(4) 0.78709(17) 0.0216(7) Uani 1 1 d D
H1N H 0.2179(18) 0.879(4) 0.7538(16) 0.026 Uiso 1 1 d D
N2 N 0.19144(17) 0.7119(4) 0.90733(16) 0.0233(7) Uani 1 1 d D
H2N H 0.1392(11) 0.727(4) 0.9107(18) 0.028 Uiso 1 1 d D
O7 O 0.02641(15) 0.7258(3) 0.45424(14) 0.0260(6) Uani 1 1 d D
H7A H 0.033(2) 0.698(4) 0.5004(11) 0.031 Uiso 1 1 d D
H7B H 0.008(2) 0.628(3) 0.4360(18) 0.031 Uiso 1 1 d D

loop_
_atom_site_aniso_label
_atom_site_aniso_U_11
_atom_site_aniso_U_22
_atom_site_aniso_U_33
_atom_site_aniso_U_23
_atom_site_aniso_U_13
_atom_site_aniso_U_12
P1 0.0161(4) 0.0171(5) 0.0201(5) 0.0017(4) 0.0011(4) 0.0014(4)
P2 0.0190(5) 0.0173(5) 0.0167(5) 0.0002(4) -0.0018(4) 0.0017(4)
O1 0.0340(15) 0.0253(15) 0.0188(14) 0.0018(11) -0.0016(11) 0.0098(12)
O2 0.0232(13) 0.0187(13) 0.0239(14) -0.0033(10) -0.0017(11) 0.0000(10)
O3 0.0176(13) 0.0355(16) 0.0391(17) 0.0128(12) 0.0032(12) -0.0029(11)
O4 0.0198(13) 0.0359(16) 0.0222(15) 0.0061(12) 0.0008(11) 0.0111(12)
O5 0.0354(15) 0.0133(13) 0.0251(14) 0.0020(11) -0.0052(11) -0.0045(11)
O6 0.0208(13) 0.0247(14) 0.0197(13) -0.0030(11) -0.0058(10) 0.0023(11)
C1 0.0147(16) 0.0171(18) 0.0170(19) 0.0028(14) -0.0002(14) -0.0002(14)
C2 0.0194(17) 0.0204(18) 0.0165(18) -0.0016(15) -0.0012(16) -0.0008(15)
C3 0.0264(19) 0.0124(18) 0.0160(18) -0.0021(15) 0.0006(17) 0.0017(15)
C4 0.0205(18) 0.033(2) 0.022(2) -0.0066(17) 0.0030(17) 0.0018(16)
C5 0.026(2) 0.038(3) 0.047(3) -0.018(2) -0.011(2) 0.0123(18)
C6 0.066(3) 0.033(3) 0.024(2) -0.0013(18) -0.015(2) 0.015(2)
C7 0.054(3) 0.024(2) 0.019(2) 0.0017(17) -0.0076(19) 0.001(2)
N1 0.0176(15) 0.0269(18) 0.0203(17) 0.0028(14) 0.0000(13) -0.0007(13)
N2 0.0268(17) 0.0224(18) 0.0205(17) 0.0010(14) 0.0004(15) -0.0003(14)
O7 0.0359(15) 0.0239(15) 0.0181(14) 0.0010(12) -0.0067(12) -0.0018(12)

loop_
_atom_type_symbol
_atom_type_description
_atom_type_scat_dispersion_real
_atom_type_scat_dispersion_imag
_atom_type_scat_source
C C 0.0033 0.0016 'International Tables Vol C Tables 4.2.6.8 and 6.1.1.4'
H H 0.0000 0.0000 'International Tables Vol C Tables 4.2.6.8 and 6.1.1.4'
N N 0.0061 0.0033 'International Tables Vol C Tables 4.2.6.8 and 6.1.1.4'
O O 0.0106 0.0060 'International Tables Vol C Tables 4.2.6.8 and 6.1.1.4'
P P 0.1023 0.0942 'International Tables Vol C Tables 4.2.6.8 and 6.1.1.4'

loop_
_exptl_crystal_face_index_h
_exptl_crystal_face_index_k
_exptl_crystal_face_index_l
_exptl_crystal_face_perp_dist
1.00 1.00 1.00 0.0950
-1.00 -1.00 -1.00 0.0950
0.00 1.00 -1.00 0.0250
0.00 -1.00 1.00 0.0250
0.00 -1.00 -1.00 0.0300

loop_
_geom_angle_atom_site_label_1
_geom_angle_atom_site_label_2
_geom_angle_atom_site_label_3
_geom_angle
O3 P1 O2 115.14(14)
O3 P1 O1 111.95(14)
O2 P1 O1 108.86(13)
O3 P1 C1 109.03(15)
O2 P1 C1 105.23(14)
O1 P1 C1 106.03(15)
O6 P2 O5 115.92(14)
O6 P2 O4 108.53(14)
O5 P2 O4 110.11(14)
O6 P2 C1 109.03(14)
O5 P2 C1 105.51(15)
O4 P2 C1 107.40(14)
P1 O1 H1O 115(2)
P2 O4 H4O 116(3)
P2 O5 H5O 122(3)
C2 C1 P1 110.6(2)
C2 C1 P2 113.0(2)
P1 C1 P2 115.59(17)
C2 C1 H1 105.6
P1 C1 H1 105.6
P2 C1 H1 105.6
N1 C2 C1 112.1(3)
N1 C2 H2A 109.2
C1 C2 H2A 109.2
N1 C2 H2B 109.2
C1 C2 H2B 109.2
H2A C2 H2B 107.9
N1 C3 N2 120.6(3)
N1 C3 C4 121.6(3)
N2 C3 C4 117.8(3)
C5 C4 C3 119.1(3)
C5 C4 H4 120.4
C3 C4 H4 120.4
C4 C5 C6 121.0(4)
C4 C5 H5 119.5
C6 C5 H5 119.5
C7 C6 C5 119.0(4)
C7 C6 H6 120.5
C5 C6 H6 120.5
C6 C7 N2 120.8(4)
C6 C7 H7 119.6
N2 C7 H7 119.6
C3 N1 C2 124.8(3)
C3 N1 H1N 114(2)
C2 N1 H1N 121(2)
C7 N2 C3 122.3(3)
C7 N2 H2N 118(2)
C3 N2 H2N 119(2)
H7A O7 H7B 102(3)

loop_
_geom_bond_atom_site_label_1
_geom_bond_atom_site_label_2
_geom_bond_distance
P1 O3 1.491(2)
P1 O2 1.529(2)
P1 O1 1.565(2)
P1 C1 1.811(3)
P2 O6 1.497(2)
P2 O5 1.520(2)
P2 O4 1.558(3)
P2 C1 1.835(3)
O1 H1O 0.845(18)
O4 H4O 0.829(18)
O5 H5O 0.850(18)
C1 C2 1.539(4)
C1 H1 1.0000
C2 N1 1.451(4)
C2 H2A 0.9900
C2 H2B 0.9900
C3 N1 1.332(4)
C3 N2 1.371(4)
C3 C4 1.408(4)
C4 C5 1.382(5)
C4 H4 0.9500
C5 C6 1.391(6)
C5 H5 0.9500
C6 C7 1.350(6)
C6 H6 0.9500
C7 N2 1.361(5)
C7 H7 0.9500
N1 H1N 0.864(18)
N2 H2N 0.905(18)
O7 H7A 0.870(18)
O7 H7B 0.869(18)

loop_
_geom_hbond_atom_site_label_D
_geom_hbond_atom_site_label_H
_geom_hbond_atom_site_label_A
_geom_hbond_distance_DH
_geom_hbond_distance_HA
_geom_hbond_distance_DA
_geom_hbond_angle_DHA
_geom_hbond_site_symmetry_A
O1 H1O O7 0.845(18) 1.83(2) 2.665(3) 171(4) 5_576
O4 H4O O3 0.829(18) 1.709(19) 2.534(3) 173(4) 8_655
O5 H5O O2 0.850(18) 1.581(19) 2.429(3) 176(4) 1_545
N1 H1N O3 0.864(18) 2.17(3) 2.839(4) 134(3) .
N2 H2N O7 0.905(18) 2.12(2) 2.990(4) 162(3) 7_576
O7 H7A O6 0.870(18) 1.90(2) 2.754(3) 168(3) .
O7 H7B O6 0.869(18) 1.906(19) 2.773(3) 175(3) 5_566

loop_
_geom_torsion_atom_site_label_1
_geom_torsion_atom_site_label_2
_geom_torsion_atom_site_label_3
_geom_torsion_atom_site_label_4
_geom_torsion
O3 P1 C1 C2 57.2(3)
O2 P1 C1 C2 -66.8(2)
O1 P1 C1 C2 177.9(2)
O3 P1 C1 P2 -72.8(2)
O2 P1 C1 P2 163.20(16)
O1 P1 C1 P2 47.9(2)
O6 P2 C1 C2 146.7(2)
O5 P2 C1 C2 21.5(3)
O4 P2 C1 C2 -95.9(2)
O6 P2 C1 P1 -84.5(2)
O5 P2 C1 P1 150.35(17)
O4 P2 C1 P1 32.9(2)
P1 C1 C2 N1 -63.6(3)
P2 C1 C2 N1 67.7(3)
N1 C3 C4 C5 -177.5(3)
N2 C3 C4 C5 2.2(5)
C3 C4 C5 C6 -0.2(6)
C4 C5 C6 C7 -1.0(6)
C5 C6 C7 N2 0.2(6)
N2 C3 N1 C2 0.2(5)
C4 C3 N1 C2 180.0(3)
C1 C2 N1 C3 -159.2(3)
C6 C7 N2 C3 1.9(5)
N1 C3 N2 C7 176.6(3)
C4 C3 N2 C7 -3.1(5)
